data_8101387
loop_
_publ_author_name
'Moretzki, Olaf'
'Doering, Thomas'
'Steins, Manfred'
'Wendschuh-Josties, Michael'
'Bente, Klaus'

_publ_section_title
;
Crystal structure of barium antimony lead bismuth oxide, 
Ba(Pb~0.63~Sb~0.26~Bi~0.11~)O~3~
;
_journal_issue 4
_journal_name_full 'Zeitschrift f\"ur Kristallographie - New Crystal Structures'
_journal_page_first 461
_journal_page_last 462
_journal_volume 215
_journal_year 2000
_chemical_formula_analytical 'Ba (Pb0.63 Sb0.26 Bi0.11) O3'
_chemical_formula_structural 'Ba2 (Pb1.26 Sb0.52 Bi0.22) O6'
_chemical_formula_sum 'Ba8 Bi0.88 O24 Pb5.04 Sb2.08'
_chemical_formula_weight 2964.10
_space_group_IT_number 225
_symmetry_cell_setting cubic
_symmetry_space_group_name_Hall '-F 4 2 3'
_symmetry_space_group_name_H-M 'F m -3 m'
_cell_angle_alpha 90.00
_cell_angle_beta 90.00
_cell_angle_gamma 90.00
_cell_formula_units_Z 8
_cell_length_a 8.5362(10)
_cell_length_b 8.5362(10)
_cell_length_c 8.5362(10)
_cell_measurement_temperature 293(2)
_cell_volume 622.00(13)
_diffrn_ambient_temperature 293(2)
_exptl_crystal_density_diffrn 7.913
_refine_ls_R_factor_obs 0.0332
_refine_ls_wR_factor_obs 0.1187
_cod_database_code 8101387

loop_
_symmetry_equiv_pos_as_xyz
'x, y, z'
'-x, -y, z'
'-x, y, -z'
'x, -y, -z'
'z, x, y'
'z, -x, -y'
'-z, -x, y'
'-z, x, -y'
'y, z, x'
'-y, z, -x'
'y, -z, -x'
'-y, -z, x'
'y, x, -z'
'-y, -x, -z'
'y, -x, z'
'-y, x, z'
'x, z, -y'
'-x, z, y'
'-x, -z, -y'
'x, -z, y'
'z, y, -x'
'z, -y, x'
'-z, y, x'
'-z, -y, -x'
'x, y+1/2, z+1/2'
'-x, -y+1/2, z+1/2'
'-x, y+1/2, -z+1/2'
'x, -y+1/2, -z+1/2'
'z, x+1/2, y+1/2'
'z, -x+1/2, -y+1/2'
'-z, -x+1/2, y+1/2'
'-z, x+1/2, -y+1/2'
'y, z+1/2, x+1/2'
'-y, z+1/2, -x+1/2'
'y, -z+1/2, -x+1/2'
'-y, -z+1/2, x+1/2'
'y, x+1/2, -z+1/2'
'-y, -x+1/2, -z+1/2'
'y, -x+1/2, z+1/2'
'-y, x+1/2, z+1/2'
'x, z+1/2, -y+1/2'
'-x, z+1/2, y+1/2'
'-x, -z+1/2, -y+1/2'
'x, -z+1/2, y+1/2'
'z, y+1/2, -x+1/2'
'z, -y+1/2, x+1/2'
'-z, y+1/2, x+1/2'
'-z, -y+1/2, -x+1/2'
'x+1/2, y, z+1/2'
'-x+1/2, -y, z+1/2'
'-x+1/2, y, -z+1/2'
'x+1/2, -y, -z+1/2'
'z+1/2, x, y+1/2'
'z+1/2, -x, -y+1/2'
'-z+1/2, -x, y+1/2'
'-z+1/2, x, -y+1/2'
'y+1/2, z, x+1/2'
'-y+1/2, z, -x+1/2'
'y+1/2, -z, -x+1/2'
'-y+1/2, -z, x+1/2'
'y+1/2, x, -z+1/2'
'-y+1/2, -x, -z+1/2'
'y+1/2, -x, z+1/2'
'-y+1/2, x, z+1/2'
'x+1/2, z, -y+1/2'
'-x+1/2, z, y+1/2'
'-x+1/2, -z, -y+1/2'
'x+1/2, -z, y+1/2'
'z+1/2, y, -x+1/2'
'z+1/2, -y, x+1/2'
'-z+1/2, y, x+1/2'
'-z+1/2, -y, -x+1/2'
'x+1/2, y+1/2, z'
'-x+1/2, -y+1/2, z'
'-x+1/2, y+1/2, -z'
'x+1/2, -y+1/2, -z'
'z+1/2, x+1/2, y'
'z+1/2, -x+1/2, -y'
'-z+1/2, -x+1/2, y'
'-z+1/2, x+1/2, -y'
'y+1/2, z+1/2, x'
'-y+1/2, z+1/2, -x'
'y+1/2, -z+1/2, -x'
'-y+1/2, -z+1/2, x'
'y+1/2, x+1/2, -z'
'-y+1/2, -x+1/2, -z'
'y+1/2, -x+1/2, z'
'-y+1/2, x+1/2, z'
'x+1/2, z+1/2, -y'
'-x+1/2, z+1/2, y'
'-x+1/2, -z+1/2, -y'
'x+1/2, -z+1/2, y'
'z+1/2, y+1/2, -x'
'z+1/2, -y+1/2, x'
'-z+1/2, y+1/2, x'
'-z+1/2, -y+1/2, -x'
'-x, -y, -z'
'x, y, -z'
'x, -y, z'
'-x, y, z'
'-z, -x, -y'
'-z, x, y'
'z, x, -y'
'z, -x, y'
'-y, -z, -x'
'y, -z, x'
'-y, z, x'
'y, z, -x'
'-y, -x, z'
'y, x, z'
'-y, x, -z'
'y, -x, -z'
'-x, -z, y'
'x, -z, -y'
'x, z, y'
'-x, z, -y'
'-z, -y, x'
'-z, y, -x'
'z, -y, -x'
'z, y, x'
'-x, -y+1/2, -z+1/2'
'x, y+1/2, -z+1/2'
'x, -y+1/2, z+1/2'
'-x, y+1/2, z+1/2'
'-z, -x+1/2, -y+1/2'
'-z, x+1/2, y+1/2'
'z, x+1/2, -y+1/2'
'z, -x+1/2, y+1/2'
'-y, -z+1/2, -x+1/2'
'y, -z+1/2, x+1/2'
'-y, z+1/2, x+1/2'
'y, z+1/2, -x+1/2'
'-y, -x+1/2, z+1/2'
'y, x+1/2, z+1/2'
'-y, x+1/2, -z+1/2'
'y, -x+1/2, -z+1/2'
'-x, -z+1/2, y+1/2'
'x, -z+1/2, -y+1/2'
'x, z+1/2, y+1/2'
'-x, z+1/2, -y+1/2'
'-z, -y+1/2, x+1/2'
'-z, y+1/2, -x+1/2'
'z, -y+1/2, -x+1/2'
'z, y+1/2, x+1/2'
'-x+1/2, -y, -z+1/2'
'x+1/2, y, -z+1/2'
'x+1/2, -y, z+1/2'
'-x+1/2, y, z+1/2'
'-z+1/2, -x, -y+1/2'
'-z+1/2, x, y+1/2'
'z+1/2, x, -y+1/2'
'z+1/2, -x, y+1/2'
'-y+1/2, -z, -x+1/2'
'y+1/2, -z, x+1/2'
'-y+1/2, z, x+1/2'
'y+1/2, z, -x+1/2'
'-y+1/2, -x, z+1/2'
'y+1/2, x, z+1/2'
'-y+1/2, x, -z+1/2'
'y+1/2, -x, -z+1/2'
'-x+1/2, -z, y+1/2'
'x+1/2, -z, -y+1/2'
'x+1/2, z, y+1/2'
'-x+1/2, z, -y+1/2'
'-z+1/2, -y, x+1/2'
'-z+1/2, y, -x+1/2'
'z+1/2, -y, -x+1/2'
'z+1/2, y, x+1/2'
'-x+1/2, -y+1/2, -z'
'x+1/2, y+1/2, -z'
'x+1/2, -y+1/2, z'
'-x+1/2, y+1/2, z'
'-z+1/2, -x+1/2, -y'
'-z+1/2, x+1/2, y'
'z+1/2, x+1/2, -y'
'z+1/2, -x+1/2, y'
'-y+1/2, -z+1/2, -x'
'y+1/2, -z+1/2, x'
'-y+1/2, z+1/2, x'
'y+1/2, z+1/2, -x'
'-y+1/2, -x+1/2, z'
'y+1/2, x+1/2, z'
'-y+1/2, x+1/2, -z'
'y+1/2, -x+1/2, -z'
'-x+1/2, -z+1/2, y'
'x+1/2, -z+1/2, -y'
'x+1/2, z+1/2, y'
'-x+1/2, z+1/2, -y'
'-z+1/2, -y+1/2, x'
'-z+1/2, y+1/2, -x'
'z+1/2, -y+1/2, -x'
'z+1/2, y+1/2, x'

loop_
_atom_site_aniso_label
_atom_site_aniso_U_11
_atom_site_aniso_U_22
_atom_site_aniso_U_33
_atom_site_aniso_U_23
_atom_site_aniso_U_13
_atom_site_aniso_U_12
Ba1 0.0184(2) 0.0184(2) 0.0184(2) 0.000 0.000 0.000
Pb1 0.0138(2) 0.0138(2) 0.0138(2) 0.000 0.000 0.000
Sb1 0.0138(2) 0.0138(2) 0.0138(2) 0.000 0.000 0.000
Bi1 0.0138(2) 0.0138(2) 0.0138(2) 0.000 0.000 0.000
Pb2 0.0126(2) 0.0126(2) 0.0126(2) 0.000 0.000 0.000
Sb2 0.0126(2) 0.0126(2) 0.0126(2) 0.000 0.000 0.000
Bi2 0.0126(2) 0.0126(2) 0.0126(2) 0.000 0.000 0.000
O1 0.026(4) 0.049(4) 0.049(4) 0.000 0.000 0.000

loop_
_atom_site_label
_atom_site_type_symbol
_atom_site_fract_x
_atom_site_fract_y
_atom_site_fract_z
_atom_site_U_iso_or_equiv
_atom_site_thermal_displace_type
_atom_site_occupancy
_atom_site_calc_flag
_atom_site_refinement_flags
_atom_site_disorder_group
Ba1 Ba2 0.2500 0.2500 0.2500 0.0184(2) Uani 1 d S .
Pb1 Pb2 0.0000 0.0000 0.0000 0.0138(2) Uani 0.63 d SP .
Sb1 Sb5 0.0000 0.0000 0.0000 0.0138(2) Uani 0.3709(3) d SP .
Bi1 Bi3 0.0000 0.0000 0.0000 0.0138(2) Uani 0.0000(3) d SP .
Pb2 Pb2 0.5000 0.5000 0.5000 0.0126(2) Uani 0.63 d SP .
Sb2 Sb5 0.5000 0.5000 0.5000 0.0126(2) Uani 0.1489(4) d SP .
Bi2 Bi3 0.5000 0.5000 0.5000 0.0126(2) Uani 0.2212(4) d SP .
O1 O1 0.2459(10) 0.0000 0.0000 0.042(3) Uani 1 d S .

loop_
_geom_bond_atom_site_label_1
_geom_bond_atom_site_label_2
_geom_bond_distance
_geom_bond_site_symmetry_2
_geom_bond_publ_flag
Ba1 O1 3.0182(4) 81 ?
Ba1 O1 3.0182(4) . ?
Ba1 O1 3.0182(4) 25 ?
Ba1 O1 3.0182(4) 9 ?
Ba1 O1 3.0182(4) 53 ?
Ba1 O1 3.0182(4) 5 ?
Ba1 O1 3.0182(4) 153 ?
Ba1 O1 3.0182(4) 125 ?
Ba1 O1 3.0182(4) 173 ?
Ba1 O1 3.0182(4) 169 ?
Ba1 O1 3.0182(4) 145 ?
Ba1 O1 3.0182(4) 129 ?
Pb1 O1 2.099(9) 9 ?
Pb1 O1 2.099(9) 5 ?
Pb1 O1 2.099(9) . ?
Pb1 O1 2.099(9) 105 ?
Pb1 O1 2.099(9) 101 ?
Pb1 O1 2.099(9) 97 ?
Sb1 O1 2.099(9) 9 ?
Sb1 O1 2.099(9) 5 ?
Sb1 O1 2.099(9) . ?
Sb1 O1 2.099(9) 105 ?
Sb1 O1 2.099(9) 101 ?
Sb1 O1 2.099(9) 97 ?
Bi1 O1 2.099(9) 9 ?
Bi1 O1 2.099(9) 5 ?
Bi1 O1 2.099(9) . ?
Bi1 O1 2.099(9) 105 ?
Bi1 O1 2.099(9) 101 ?
Bi1 O1 2.099(9) 97 ?
Pb2 O1 2.169(9) 177_556 ?
Pb2 O1 2.169(9) 149_565 ?
Pb2 O1 2.169(9) 121_655 ?
Pb2 O1 2.169(9) 25 ?
Pb2 O1 2.169(9) 53 ?
Pb2 O1 2.169(9) 81 ?
Sb2 O1 2.169(9) 177_556 ?
Sb2 O1 2.169(9) 149_565 ?
Sb2 O1 2.169(9) 121_655 ?
Sb2 O1 2.169(9) 25 ?
Sb2 O1 2.169(9) 53 ?
Sb2 O1 2.169(9) 81 ?
Bi2 O1 2.169(9) 177_556 ?
Bi2 O1 2.169(9) 149_565 ?
Bi2 O1 2.169(9) 121_655 ?
Bi2 O1 2.169(9) 25 ?
Bi2 O1 2.169(9) 53 ?
Bi2 O1 2.169(9) 81 ?
O1 Bi2 2.169(9) 25_544 ?
O1 Sb2 2.169(9) 25_544 ?
O1 Pb2 2.169(9) 25_544 ?
O1 O1 2.968(12) 105 ?
O1 O1 2.968(12) 101 ?
O1 O1 2.968(12) 9 ?
O1 O1 2.968(12) 5 ?
O1 Ba1 3.0182(4) 25_544 ?
